data_4077795
loop_
_publ_author_name
'Matano, Yoshihiro'
'Nomura, Hazumi'
'Shiro, Motoo'
'Suzuki, Hitomi'

_publ_section_title
;
 First Synthesis, Structure, and Reactivity of
 (Acylimino)triaryl-\l5-bismuthanes Stabilized byortho-Substituted Aryl
 Ligands
;
_journal_issue 14
_journal_name_full Organometallics
_journal_page_first 2580
_journal_paper_doi 10.1021/om990252c
_journal_volume 18
_journal_year 1999
_chemical_formula_moiety 'C23 H21 Bi Cl3 N O4 '
_chemical_formula_sum 'C23 H21 Bi Cl3 N O4'
_chemical_formula_weight 690.76
_space_group_IT_number 14
_symmetry_cell_setting monoclinic
_symmetry_Int_Tables_number 14
_symmetry_space_group_name_Hall '-P 2yn'
_symmetry_space_group_name_H-M 'P 1 21/n 1'
_cell_angle_alpha 90
_cell_angle_beta 96.10(2)
_cell_angle_gamma 90
_cell_formula_units_Z 4
_cell_length_a 8.776(2)
_cell_length_b 17.577(4)
_cell_length_c 15.875(4)
_cell_measurement_temperature 143.2
_cell_volume 2434.9(10)
_computing_cell_refinement 'R-AXIS IV Data Processing Software (Rigaku, 1996)'
_computing_data_collection 'R-AXIS IV Data Processing Software (Rigaku, 1996)'
_computing_data_reduction 'teXsan (MSC & Rigaku, 1998)'
_computing_molecular_graphics 'ORTEP (Johnson, 1976)'
_computing_publication_material 'teXsan (MSC & Rigaku, 1998)'
_computing_structure_refinement 'teXsan (MSC & Rigaku, 1998)'
_computing_structure_solution 'SIR92 (Altomare, 1994)'
_diffrn_detector_area_resol_mean 0.010000
_diffrn_measured_fraction_theta_full 0.8466
_diffrn_measured_fraction_theta_max 0.8466
_diffrn_measurement_device_type 'Rigaku RAXIS-IV Imaging Plate'
_diffrn_measurement_method \f
_diffrn_radiation_type 'Mo K\a'
_diffrn_radiation_wavelength 0.7107
_diffrn_reflns_av_R_equivalents 0.032
_diffrn_reflns_limit_h_max 9
_diffrn_reflns_limit_h_min 0
_diffrn_reflns_limit_k_max 22
_diffrn_reflns_limit_k_min 0
_diffrn_reflns_limit_l_max 20
_diffrn_reflns_limit_l_min -20
_diffrn_reflns_number 4861
_diffrn_reflns_theta_full 27.58
_diffrn_reflns_theta_max 27.58
_exptl_absorpt_coefficient_mu 7.586
_exptl_absorpt_correction_T_max 0.685
_exptl_absorpt_correction_T_min 0.497
_exptl_absorpt_correction_type multi-scan
_exptl_absorpt_process_details '(Higashi, 1995)'
_exptl_crystal_colour colorless
_exptl_crystal_density_diffrn 1.884
_exptl_crystal_density_method 'not measured'
_exptl_crystal_description prismatic
_exptl_crystal_size_max 0.250
_exptl_crystal_size_mid 0.080
_exptl_crystal_size_min 0.050
_refine_diff_density_max 0.92
_refine_diff_density_min -1.19
_refine_ls_extinction_coef 0.0028(2)
_refine_ls_extinction_method 'type 2, isotropic (Zachariasen, 1967)'
_refine_ls_goodness_of_fit_ref 1.110
_refine_ls_hydrogen_treatment noref
_refine_ls_number_parameters 290
_refine_ls_number_reflns 4342
_refine_ls_R_factor_gt 0.0251
_refine_ls_shift/su_max 0.0018
_refine_ls_structure_factor_coef F
_refine_ls_weighting_details 'w = 1/[\s^2^(Fo) + 0.00063|Fo|^2^]'
_refine_ls_weighting_scheme calc
_refine_ls_wR_factor_ref 0.0342
_reflns_number_gt 4342
_reflns_number_total 4786
_reflns_threshold_expression F^2^>2.0\s(F^2^)
_cod_data_source_file om990252c.cif
_cod_data_source_block N-(Trichlororoacetyl)iminotris(2-methoxyphenyl)bismuthorane
_cod_original_formula_sum 'C23 H21 Bi Cl3 N O4 '
_cod_database_code 4077795

loop_
_symmetry_equiv_pos_as_xyz
x,y,z
1/2-x,1/2+y,1/2-z
-x,-y,-z
1/2+x,1/2-y,1/2+z

loop_
_atom_site_label
_atom_site_type_symbol
_atom_site_fract_x
_atom_site_fract_y
_atom_site_fract_z
_atom_site_U_iso_or_equiv
_atom_site_adp_type
_atom_site_occupancy
_atom_site_calc_flag
Bi(1) Bi 0.79076(2) 0.164325(7) 0.621972(8) 0.01558(5) Uani 1.00 d
Cl(1) Cl 0.8015(1) 0.02014(6) 0.89783(7) 0.0291(3) Uani 1.00 d
Cl(2) Cl 0.9330(2) -0.09417(6) 0.79781(7) 0.0374(3) Uani 1.00 d
Cl(3) Cl 1.1129(1) 0.03476(7) 0.85917(7) 0.0318(3) Uani 1.00 d
O(1) O 0.7462(3) 0.0175(2) 0.6955(2) 0.0229(8) Uani 1.00 d
O(2) O 0.5136(4) 0.2518(2) 0.5369(2) 0.0275(8) Uani 1.00 d
O(3) O 0.8935(4) 0.2939(2) 0.7364(2) 0.0260(8) Uani 1.00 d
O(4) O 1.0285(3) 0.1207(2) 0.5035(2) 0.0217(8) Uani 1.00 d
N(1) N 0.9268(4) 0.1140(2) 0.7259(2) 0.0179(8) Uani 1.00 d
C(1) C 0.8588(5) 0.0487(2) 0.7370(2) 0.0179(1) Uani 1.00 d
C(2) C 0.9276(5) 0.0045(2) 0.8181(3) 0.022(1) Uani 1.00 d
C(3) C 0.5628(4) 0.1844(2) 0.6632(2) 0.0159(9) Uani 1.00 d
C(4) C 0.4606(5) 0.2286(2) 0.6115(3) 0.0191(1) Uani 1.00 d
C(5) C 0.3166(5) 0.2450(3) 0.6361(3) 0.025(1) Uani 1.00 d
C(6) C 0.2767(5) 0.2153(3) 0.7111(3) 0.028(1) Uani 1.00 d
C(7) C 0.3798(6) 0.1717(3) 0.7637(3) 0.026(1) Uani 1.00 d
C(8) C 0.5225(5) 0.1553(2) 0.7392(3) 0.023(1) Uani 1.00 d
C(9) C 0.4330(6) 0.3124(3) 0.4906(3) 0.035(1) Uani 1.00 d
C(10) C 0.8941(4) 0.2740(2) 0.5919(2) 0.0172(9) Uani 1.00 d
C(11) C 0.9318(5) 0.3211(2) 0.6610(3) 0.020(1) Uani 1.00 d
C(12) C 1.0059(5) 0.3901(2) 0.6497(3) 0.026(1) Uani 1.00 d
C(13) C 1.0370(5) 0.4099(2) 0.5688(3) 0.027(1) Uani 1.00 d
C(14) C 0.9972(5) 0.3636(3) 0.4992(3) 0.028(1) Uani 1.00 d
C(15) C 0.9241(5) 0.2940(2) 0.5116(3) 0.021(1) Uani 1.00 d
C(16) C 0.9449(7) 0.3364(2) 0.8118(3) 0.032(1) Uani 1.00 d
C(17) C 0.7668(4) 0.0987(2) 0.5036(2) 0.0169(1) Uani 1.00 d
C(18) C 0.9000(5) 0.0860(2) 0.4654(2) 0.0188(1) Uani 1.00 d
C(19) C 0.8965(5) 0.0395(2) 0.3942(3) 0.026(1) Uani 1.00 d
C(20) C 0.7573(6) 0.0056(3) 0.3627(3) 0.028(1) Uani 1.00 d
C(21) C 0.6243(5) 0.0192(2) 0.4000(3) 0.023(1) Uani 1.00 d
C(22) C 0.6280(5) 0.0656(2) 0.4709(2) 0.021(1) Uani 1.00 d
C(23) C 1.1614(5) 0.1188(3) 0.4587(3) 0.029(1) Uani 1.00 d
H(5) H 0.2468 0.2762 0.6017 0.0295 Uiso 1.00 calc
H(6) H 0.1773 0.2248 0.7273 0.0336 Uiso 1.00 calc
H(7) H 0.3519 0.1533 0.8162 0.0315 Uiso 1.00 calc
H(8) H 0.5925 0.1245 0.7739 0.0278 Uiso 1.00 calc
H(9a) H 0.4836 0.3247 0.4424 0.0415 Uiso 1.00 calc
H(9b) H 0.4309 0.3559 0.5260 0.0415 Uiso 1.00 calc
H(9c) H 0.3310 0.2967 0.4728 0.0415 Uiso 1.00 calc
H(12) H 1.0343 0.4227 0.6964 0.0307 Uiso 1.00 calc
H(13) H 1.0873 0.4568 0.5608 0.0326 Uiso 1.00 calc
H(14) H 1.0189 0.3787 0.4442 0.0339 Uiso 1.00 calc
H(15) H 0.8957 0.2612 0.4650 0.0253 Uiso 1.00 calc
H(16a) H 0.9219 0.3087 0.8603 0.0389 Uiso 1.00 calc
H(16b) H 1.0524 0.3442 0.8145 0.0389 Uiso 1.00 calc
H(16c) H 0.8942 0.3842 0.8103 0.0389 Uiso 1.00 calc
H(19) H 0.9869 0.0308 0.3675 0.0310 Uiso 1.00 calc
H(20) H 0.7542 -0.0272 0.3149 0.0338 Uiso 1.00 calc
H(21) H 0.5305 -0.0033 0.3771 0.0281 Uiso 1.00 calc
H(22) H 0.5372 0.0748 0.4970 0.0246 Uiso 1.00 calc
H(23a) H 1.2381 0.1511 0.4861 0.0348 Uiso 1.00 calc
H(23b) H 1.1992 0.0681 0.4580 0.0348 Uiso 1.00 calc
H(23c) H 1.1351 0.1357 0.4022 0.0348 Uiso 1.00 calc

loop_
_atom_site_aniso_label
_atom_site_aniso_U_11
_atom_site_aniso_U_22
_atom_site_aniso_U_33
_atom_site_aniso_U_12
_atom_site_aniso_U_13
_atom_site_aniso_U_23
Bi(1) 0.0192(1) 0.01289(10) 0.01476(9) 0.00035(4) 0.00257(5) 0.00024(5)
Cl(1) 0.0365(7) 0.0348(6) 0.0173(5) -0.0057(4) 0.0099(4) -0.0006(4)
Cl(2) 0.0693(9) 0.0157(5) 0.0263(6) 0.0105(5) 0.0011(5) 0.0051(4)
Cl(3) 0.0255(6) 0.0423(7) 0.0261(6) 0.0030(4) -0.0044(4) 0.0097(5)
O(1) 0.030(2) 0.017(1) 0.021(1) -0.003(1) -0.001(1) 0.000(1)
O(2) 0.031(2) 0.030(2) 0.023(2) 0.009(1) 0.007(1) 0.010(1)
O(3) 0.047(2) 0.015(1) 0.017(1) -0.002(1) 0.007(1) -0.003(1)
O(4) 0.015(2) 0.024(2) 0.027(2) -0.002(1) 0.006(1) -0.010(1)
N(1) 0.023(2) 0.017(2) 0.014(2) 0.002(1) -0.001(1) 0.002(1)
C(1) 0.022(2) 0.017(2) 0.016(2) 0.002(1) 0.005(1) -0.002(1)
C(2) 0.029(2) 0.019(2) 0.018(2) 0.001(2) 0.004(1) 0.000(2)
C(3) 0.013(2) 0.016(2) 0.019(2) 0.001(1) 0.005(1) -0.002(1)
C(4) 0.022(2) 0.014(2) 0.020(2) 0.000(1) 0.002(1) -0.001(1)
C(5) 0.020(2) 0.026(2) 0.027(2) 0.006(2) -0.001(2) -0.003(2)
C(6) 0.019(2) 0.033(2) 0.033(2) 0.001(2) 0.006(2) -0.007(2)
C(7) 0.022(3) 0.037(3) 0.022(2) 0.002(2) 0.010(2) 0.002(2)
C(8) 0.027(3) 0.022(2) 0.021(2) 0.003(2) 0.001(2) 0.001(2)
C(9) 0.049(3) 0.027(2) 0.027(2) 0.007(2) -0.002(2) 0.011(2)
C(10) 0.022(2) 0.007(2) 0.023(2) -0.001(1) 0.003(1) 0.003(1)
C(11) 0.021(2) 0.014(2) 0.023(2) 0.003(1) 0.000(1) 0.001(2)
C(12) 0.034(3) 0.012(2) 0.030(2) -0.004(2) -0.001(2) -0.003(2)
C(13) 0.028(2) 0.018(2) 0.034(3) -0.004(2) -0.003(2) 0.008(2)
C(14) 0.033(3) 0.026(2) 0.027(2) -0.004(2) 0.008(2) 0.009(2)
C(15) 0.021(2) 0.017(2) 0.024(2) -0.001(1) -0.001(1) 0.002(2)
C(16) 0.048(3) 0.029(3) 0.020(2) 0.002(2) 0.006(2) -0.005(2)
C(17) 0.024(2) 0.015(2) 0.012(2) 0.000(1) 0.001(1) -0.002(1)
C(18) 0.021(2) 0.018(2) 0.018(2) -0.001(1) 0.004(1) -0.001(1)
C(19) 0.035(3) 0.024(2) 0.019(2) -0.005(2) 0.006(2) -0.003(2)
C(20) 0.045(3) 0.023(2) 0.017(2) -0.009(2) 0.006(2) -0.006(2)
C(21) 0.030(3) 0.022(2) 0.016(2) -0.004(2) -0.003(2) -0.001(2)
C(22) 0.026(2) 0.018(2) 0.017(2) -0.003(1) -0.002(1) 0.004(1)
C(23) 0.018(2) 0.034(3) 0.037(3) -0.002(2) 0.013(2) -0.007(2)

loop_
_atom_type_symbol
_atom_type_description
_atom_type_scat_dispersion_real
_atom_type_scat_dispersion_imag
_atom_type_scat_source
C C 0.003 0.002
;International Tables for Crystallography

(1992, Vol. C, Tables 4.2.6.8 and 6.1.1.1)

;
H H 0.000 0.000
;International Tables for Crystallography

(1992, Vol. C, Table 6.1.1.2)

;
N N 0.006 0.003
;International Tables for Crystallography

(1992, Vol. C, Tables 4.2.6.8 and 6.1.1.1)

;
O O 0.011 0.006
;International Tables for Crystallography

(1992, Vol. C, Tables 4.2.6.8 and 6.1.1.1)

;
Cl Cl 0.148 0.159
;International Tables for Crystallography

(1992, Vol. C, Tables 4.2.6.8 and 6.1.1.1)

;
Bi Bi -4.108 10.257
;International Tables for Crystallography

(1992, Vol. C, Tables 4.2.6.8 and 6.1.1.1)

;

loop_
_geom_angle_atom_site_label_1
_geom_angle_atom_site_label_2
_geom_angle_atom_site_label_3
_geom_angle
_geom_angle_site_symmetry_1
_geom_angle_site_symmetry_2
_geom_angle_site_symmetry_3
_geom_angle_publ_flag
N(1) Bi(1) C(3) 106.9(1) 1_555 1_555 1_555 yes
N(1) Bi(1) C(10) 108.8(1) 1_555 1_555 1_555 yes
N(1) Bi(1) C(17) 116.1(1) 1_555 1_555 1_555 yes
C(3) Bi(1) C(10) 109.4(1) 1_555 1_555 1_555 yes
C(3) Bi(1) C(17) 109.3(1) 1_555 1_555 1_555 yes
C(10) Bi(1) C(17) 106.2(1) 1_555 1_555 1_555 yes
C(4) O(2) C(9) 117.8(3) 1_555 1_555 1_555 yes
C(11) O(3) C(16) 117.6(3) 1_555 1_555 1_555 yes
C(18) O(4) C(23) 116.6(3) 1_555 1_555 1_555 yes
Bi(1) N(1) C(1) 104.0(3) 1_555 1_555 1_555 yes
O(1) C(1) N(1) 130.9(4) 1_555 1_555 1_555 yes
O(1) C(1) C(2) 115.3(3) 1_555 1_555 1_555 yes
N(1) C(1) C(2) 113.8(3) 1_555 1_555 1_555 yes
Cl(1) C(2) Cl(2) 108.1(2) 1_555 1_555 1_555 yes
Cl(1) C(2) Cl(3) 107.8(2) 1_555 1_555 1_555 yes
Cl(1) C(2) C(1) 106.9(3) 1_555 1_555 1_555 yes
Cl(2) C(2) Cl(3) 108.7(2) 1_555 1_555 1_555 yes
Cl(2) C(2) C(1) 110.7(3) 1_555 1_555 1_555 yes
Cl(3) C(2) C(1) 114.3(3) 1_555 1_555 1_555 yes
Bi(1) C(3) C(4) 117.7(3) 1_555 1_555 1_555 yes
Bi(1) C(3) C(8) 121.5(3) 1_555 1_555 1_555 yes
C(4) C(3) C(8) 120.7(4) 1_555 1_555 1_555 yes
O(2) C(4) C(3) 114.7(4) 1_555 1_555 1_555 yes
O(2) C(4) C(5) 125.3(4) 1_555 1_555 1_555 yes
C(3) C(4) C(5) 120.0(4) 1_555 1_555 1_555 yes
C(4) C(5) C(6) 119.0(4) 1_555 1_555 1_555 yes
C(5) C(6) C(7) 121.2(4) 1_555 1_555 1_555 yes
C(6) C(7) C(8) 119.8(4) 1_555 1_555 1_555 yes
C(3) C(8) C(7) 119.3(4) 1_555 1_555 1_555 yes
Bi(1) C(10) C(11) 114.8(3) 1_555 1_555 1_555 yes
Bi(1) C(10) C(15) 123.3(3) 1_555 1_555 1_555 yes
C(11) C(10) C(15) 121.9(4) 1_555 1_555 1_555 yes
O(3) C(11) C(10) 115.2(3) 1_555 1_555 1_555 yes
O(3) C(11) C(12) 125.3(4) 1_555 1_555 1_555 yes
C(10) C(11) C(12) 119.5(4) 1_555 1_555 1_555 yes
C(11) C(12) C(13) 118.5(4) 1_555 1_555 1_555 yes
C(12) C(13) C(14) 122.3(4) 1_555 1_555 1_555 yes
C(13) C(14) C(15) 118.6(4) 1_555 1_555 1_555 yes
C(10) C(15) C(14) 119.2(4) 1_555 1_555 1_555 yes
Bi(1) C(17) C(18) 116.7(3) 1_555 1_555 1_555 yes
Bi(1) C(17) C(22) 122.4(3) 1_555 1_555 1_555 yes
C(18) C(17) C(22) 120.7(3) 1_555 1_555 1_555 yes
O(4) C(18) C(17) 115.3(3) 1_555 1_555 1_555 yes
O(4) C(18) C(19) 124.6(4) 1_555 1_555 1_555 yes
C(17) C(18) C(19) 120.1(4) 1_555 1_555 1_555 yes
C(18) C(19) C(20) 118.8(4) 1_555 1_555 1_555 yes
C(19) C(20) C(21) 121.0(4) 1_555 1_555 1_555 yes
C(20) C(21) C(22) 120.0(4) 1_555 1_555 1_555 yes
C(17) C(22) C(21) 119.3(4) 1_555 1_555 1_555 yes

loop_
_geom_bond_atom_site_label_1
_geom_bond_atom_site_label_2
_geom_bond_distance
_geom_bond_publ_flag
Bi(1) N(1) 2.125(3) yes
Bi(1) C(3) 2.198(4) yes
Bi(1) C(10) 2.204(4) yes
Bi(1) C(17) 2.196(4) yes
Cl(1) C(2) 1.789(4) yes
Cl(2) C(2) 1.765(4) yes
Cl(3) C(2) 1.769(4) yes
O(1) C(1) 1.255(5) yes
O(2) C(4) 1.379(5) yes
O(2) C(9) 1.437(5) yes
O(3) C(11) 1.363(5) yes
O(3) C(16) 1.442(5) yes
O(4) C(18) 1.365(5) yes
O(4) C(23) 1.430(5) yes
N(1) C(1) 1.314(5) yes
C(1) C(2) 1.568(5) yes
C(3) C(4) 1.388(5) yes
C(3) C(8) 1.390(6) yes
C(4) C(5) 1.393(6) yes
C(5) C(6) 1.379(6) yes
C(6) C(7) 1.393(6) yes
C(7) C(8) 1.381(7) yes
C(10) C(11) 1.386(6) yes
C(10) C(15) 1.374(6) yes
C(11) C(12) 1.397(6) yes
C(12) C(13) 1.385(6) yes
C(13) C(14) 1.387(7) yes
C(14) C(15) 1.406(6) yes
C(17) C(18) 1.391(5) yes
C(17) C(22) 1.398(5) yes
C(18) C(19) 1.393(6) yes
C(19) C(20) 1.403(6) yes
C(20) C(21) 1.385(7) yes
C(21) C(22) 1.389(6) yes

loop_
_geom_contact_atom_site_label_1
_geom_contact_atom_site_label_2
_geom_contact_distance
_geom_contact_site_symmetry_2
Cl(1) C(9) 3.436(5) 4_555
Cl(1) C(12) 3.555(4) 2_646
Cl(2) O(3) 3.470(4) 2_646
Cl(2) C(4) 3.517(4) 2_646
O(1) C(21) 3.498(5) 3_656
O(1) C(23) 3.579(5) 3_756
O(1) C(16) 3.594(5) 2_646
O(4) C(19) 3.282(5) 3_756
O(4) C(20) 3.483(6) 3_756
N(1) C(6) 3.579(6) 1_655
C(1) C(19) 3.508(6) 3_756
C(6) C(11) 3.569(6) 1_455
C(16) C(21) 3.228(6) 4_555
C(16) C(22) 3.327(6) 4_555
C(18) C(19) 3.489(6) 3_756
C(20) C(23) 3.591(7) 3_756
C(21) C(22) 3.505(6) 3_656
C(22) C(22) 3.415(8) 3_656

loop_
_cod_related_entry_id
_cod_related_entry_database
_cod_related_entry_code
1 ChemSpider 30659825
